data_1549562
loop_
_publ_author_name
'Nazarenko, Alexander Y.'

_publ_section_title
;
 Betaine (trimethylammonioacetate) binary compound with sodium iodide
;
_journal_coeditor_code BV4018
_journal_issue 6
_journal_name_full IUCrData
_journal_page_first x180864
_journal_paper_doi 10.1107/S2414314618008647
_journal_volume 3
_journal_year 2018
_chemical_formula_iupac '[Na (C5 H11 N O2) (H2 O)3] I'
_chemical_formula_moiety 'C5 H17 N Na O5 +, I -'
_chemical_formula_sum 'C5 H17 I N Na O5'
_chemical_formula_weight 321.08
_chemical_name_common 'betaine sodium iodide trhydrate'
_chemical_name_systematic
'<i>catena</i>-Poly[[[bis[2-(trimethylazaniumyl)acetato-\k<i>O</i>]sodium]-di-\m-aqua-[diaquasodium]-di-\m-aqua] diiodide]'
_space_group_crystal_system triclinic
_space_group_IT_number 2
_space_group_name_Hall '-P 1'
_space_group_name_H-M_alt 'P -1'
_symmetry_space_group_name_Hall '-P 1'
_symmetry_space_group_name_H-M 'P -1'
_atom_sites_solution_hydrogens mixed
_atom_sites_solution_primary dual
_audit_creation_method
;
Olex2 1.2
(compiled 2017.08.10 svn.r3458 for OlexSys, GUI svn.r5381)
;
_cell_angle_alpha 90.221(2)
_cell_angle_beta 91.168(2)
_cell_angle_gamma 91.440(3)
_cell_formula_units_Z 4
_cell_length_a 5.8131(3)
_cell_length_b 7.6682(4)
_cell_length_c 26.7168(15)
_cell_measurement_reflns_used 9947
_cell_measurement_temperature 173(2)
_cell_measurement_theta_max 32.61
_cell_measurement_theta_min 3.05
_cell_volume 1190.29(11)
_computing_cell_refinement
;
SAINT (Bruker, 2016)
;
_computing_data_collection
;
APEX3 (Bruker, 2016)
;
_computing_data_reduction
;
SAINT (Bruker, 2016)
;
_computing_molecular_graphics
;
<i>OLEX2</i> (Dolomanov <i>et al.</i>,  2009),
<i>CrystalExplorer17</i> (Turner <i>et al.</i>,  2017)
and
<i>VESTA</i> (Momma & Izumi, 2008)
;
_computing_publication_material
;
<i>OLEX2</i> (Dolomanov <i>et al.</i>,  2009)
;
_computing_structure_refinement
;
SHELXL (Sheldrick, 2015b)
;
_computing_structure_solution
;
SHELXT (Sheldrick, 2015a)
;
_diffrn_ambient_temperature 173
_diffrn_measured_fraction_theta_full 0.999
_diffrn_measured_fraction_theta_max 0.999
_diffrn_measurement_device_type 'Bruker PHOTON-100 CMOS'
_diffrn_measurement_method '\f and \w scans'
_diffrn_radiation_type MoK\a
_diffrn_radiation_wavelength 0.71073
_diffrn_reflns_av_R_equivalents 0.0346
_diffrn_reflns_limit_h_max 8
_diffrn_reflns_limit_h_min -8
_diffrn_reflns_limit_k_max 11
_diffrn_reflns_limit_k_min -11
_diffrn_reflns_limit_l_max 40
_diffrn_reflns_limit_l_min -40
_diffrn_reflns_number 49693
_diffrn_reflns_theta_full 25.242
_diffrn_reflns_theta_max 32.647
_diffrn_reflns_theta_min 3.051
_diffrn_standards_number 0
_exptl_absorpt_coefficient_mu 2.721
_exptl_absorpt_correction_T_max 0.2518
_exptl_absorpt_correction_T_min 0.0755
_exptl_absorpt_correction_type numerical
_exptl_absorpt_process_details
;
(SADABS; Krause <i>et al.</i>,  2015)
;
_exptl_crystal_colour colourless
_exptl_crystal_density_diffrn 1.792
_exptl_crystal_description plate
_exptl_crystal_F_000 632
_exptl_crystal_size_max 0.6
_exptl_crystal_size_mid 0.3
_exptl_crystal_size_min 0.103
_refine_diff_density_max 0.790
_refine_diff_density_min -0.417
_refine_ls_extinction_method none
_refine_ls_goodness_of_fit_ref 1.148
_refine_ls_hydrogen_treatment mixed
_refine_ls_matrix_type full
_refine_ls_number_parameters 277
_refine_ls_number_reflns 8726
_refine_ls_number_restraints 0
_refine_ls_restrained_S_all 1.148
_refine_ls_R_factor_all 0.0425
_refine_ls_R_factor_gt 0.0288
_refine_ls_shift/su_max 0.001
_refine_ls_shift/su_mean 0.000
_refine_ls_structure_factor_coef Fsqd
_refine_ls_weighting_details 'w=1/[\s^2^(Fo^2^)+(0.0152P)^2^+0.5637P] where P=(Fo^2^+2Fc^2^)/3'
_refine_ls_weighting_scheme calc
_refine_ls_wR_factor_gt 0.0470
_refine_ls_wR_factor_ref 0.0499
_reflns_number_gt 7237
_reflns_number_total 8726
_reflns_threshold_expression 'I > 2\s(I)'
_cod_data_source_file bv4018sup1.cif
_cod_data_source_block I
_cod_depositor_comments
;

2023-04-19
Z value and formula fixed to values more according to usual
chemical conventions.                 miguel
;
_cod_original_formula_sum 'C10 H34 I2 N2 Na2 O10'
_cod_original_formula_weight 642.17
_cod_original_formula_moiety 'C10 H34 N2 Na2 O10 2+, 2(I -)'
_cod_original_formula_iupac '[Na2 (C5 H11 N O2)2 (H2 O)6] I2'
_cod_original_formula_units_Z 2
_cod_database_code 1549562
_shelx_space_group_comment
;
The symmetry employed for this shelxl refinement is uniquely defined
by the following loop, which should always be used as a source of
symmetry information in preference to the above space-group names.
They are only intended as comments.
;
_shelx_estimated_absorpt_t_min 0.292
_shelx_estimated_absorpt_t_max 0.767

loop_
_space_group_symop_operation_xyz
'x, y, z'
'-x, -y, -z'

loop_
_atom_site_type_symbol
_atom_site_label
_atom_site_fract_x
_atom_site_fract_y
_atom_site_fract_z
_atom_site_U_iso_or_equiv
_atom_site_adp_type
_atom_site_calc_flag
_atom_site_occupancy
I I1 0.87928(2) 0.75005(2) 0.42881(2) 0.02174(3) Uani d 1
I I2 0.38268(2) 0.75565(2) 0.07695(2) 0.02165(3) Uani d 1
Na Na1 0.77571(13) 0.84390(10) 0.24815(3) 0.02154(15) Uani d 1
Na Na2 0.27301(12) 0.57053(9) 0.25452(3) 0.01983(15) Uani d 1
O O1 1.1105(3) 0.8215(2) 0.19938(6) 0.0281(3) Uani d 1
H H1A 1.120(5) 0.793(4) 0.1729(11) 0.042 Uiso d 1
H H1B 1.209(5) 0.891(4) 0.2024(10) 0.042 Uiso d 1
O O2 0.9199(3) 1.1102(2) 0.28457(6) 0.0260(3) Uani d 1
H H2A 0.919(5) 1.185(4) 0.2648(10) 0.039 Uiso d 1
H H2B 1.044(5) 1.114(3) 0.2941(10) 0.039 Uiso d 1
O O3 0.4860(2) 1.04739(18) 0.21635(6) 0.0224(3) Uani d 1
H H3A 0.546(4) 1.121(3) 0.1998(10) 0.034 Uiso d 1
H H3B 0.440(4) 1.092(3) 0.2396(10) 0.034 Uiso d 1
O O4 0.5880(2) 0.61769(19) 0.19940(5) 0.0225(3) Uani d 1
H H4A 0.555(4) 0.655(3) 0.1729(10) 0.034 Uiso d 1
H H4B 0.640(4) 0.522(3) 0.1953(9) 0.034 Uiso d 1
O O5 0.4634(3) 0.79289(19) 0.30936(6) 0.0255(3) Uani d 1
H H5A 0.426(5) 0.889(4) 0.3152(10) 0.038 Uiso d 1
H H5B 0.521(5) 0.755(4) 0.3320(10) 0.038 Uiso d 1
O O6 -0.0568(3) 0.6113(2) 0.30161(6) 0.0237(3) Uani d 1
H H6A -0.046(5) 0.649(3) 0.3278(10) 0.036 Uiso d 1
H H6B -0.160(5) 0.542(3) 0.3013(10) 0.036 Uiso d 1
O O7 0.5321(2) 0.40694(17) 0.30561(5) 0.0241(3) Uani d 1
O O8 0.3744(2) 0.14234(16) 0.31642(5) 0.0208(3) Uani d 1
O O9 0.0750(3) 0.3559(2) 0.20861(5) 0.0327(3) Uani d 1
O O10 -0.2503(2) 0.29400(18) 0.16613(5) 0.0260(3) Uani d 1
N N1 0.4939(3) 0.24831(19) 0.42389(5) 0.0161(3) Uani d 1
N N2 -0.0051(3) 0.25810(18) 0.07475(6) 0.0162(3) Uani d 1
C C1 0.5049(3) 0.2687(2) 0.32903(6) 0.0157(3) Uani d 1
C C2 0.6431(3) 0.2491(2) 0.37817(6) 0.0164(3) Uani d 1
H H2C 0.727987 0.138840 0.377039 0.020 Uiso calc 1
H H2D 0.757875 0.346356 0.381182 0.020 Uiso calc 1
C C3 0.3445(3) 0.0862(2) 0.42715(7) 0.0226(4) Uani d 1
H H3C 0.441301 -0.016571 0.427063 0.034 Uiso calc 1
H H3D 0.237339 0.080643 0.398366 0.034 Uiso calc 1
H H3E 0.257447 0.088892 0.458162 0.034 Uiso calc 1
C C4 0.6520(3) 0.2557(3) 0.46896(7) 0.0236(4) Uani d 1
H H4C 0.750297 0.153754 0.469022 0.035 Uiso calc 1
H H4D 0.560676 0.255836 0.499392 0.035 Uiso calc 1
H H4E 0.748196 0.362354 0.467905 0.035 Uiso calc 1
C C5 0.3436(3) 0.4046(2) 0.42398(8) 0.0235(4) Uani d 1
H H5C 0.254092 0.405303 0.454664 0.035 Uiso calc 1
H H5D 0.238739 0.399377 0.394805 0.035 Uiso calc 1
H H5E 0.439974 0.511094 0.422547 0.035 Uiso calc 1
C C6 -0.0360(3) 0.3125(2) 0.17028(7) 0.0205(4) Uani d 1
C C7 0.1150(3) 0.2796(2) 0.12491(7) 0.0187(3) Uani d 1
H H7A 0.227645 0.378078 0.122540 0.022 Uiso calc 1
H H7B 0.203265 0.173111 0.131526 0.022 Uiso calc 1
C C8 -0.1491(3) 0.4124(2) 0.06276(7) 0.0219(4) Uani d 1
H H8A -0.273710 0.419352 0.086793 0.033 Uiso calc 1
H H8B -0.214731 0.399708 0.028827 0.033 Uiso calc 1
H H8C -0.053026 0.519188 0.064825 0.033 Uiso calc 1
C C9 0.1769(4) 0.2449(3) 0.03578(7) 0.0249(4) Uani d 1
H H9A 0.103387 0.229314 0.002686 0.037 Uiso calc 1
H H9B 0.273443 0.144916 0.043190 0.037 Uiso calc 1
H H9C 0.272600 0.352033 0.036096 0.037 Uiso calc 1
C C10 -0.1531(3) 0.0948(2) 0.07263(8) 0.0242(4) Uani d 1
H H10A -0.271890 0.100911 0.098044 0.036 Uiso calc 1
H H10B -0.057606 -0.006544 0.079092 0.036 Uiso calc 1
H H10C -0.226413 0.083386 0.039385 0.036 Uiso calc 1

loop_
_atom_site_aniso_label
_atom_site_aniso_U_11
_atom_site_aniso_U_22
_atom_site_aniso_U_33
_atom_site_aniso_U_12
_atom_site_aniso_U_13
_atom_site_aniso_U_23
I1 0.02324(6) 0.01967(6) 0.02222(6) -0.00166(4) 0.00118(5) -0.00155(4)
I2 0.02442(6) 0.01912(6) 0.02132(6) -0.00068(4) -0.00071(5) 0.00098(4)
Na1 0.0185(4) 0.0206(4) 0.0256(4) 0.0002(3) 0.0017(3) 0.0009(3)
Na2 0.0182(3) 0.0209(4) 0.0205(4) 0.0006(3) 0.0018(3) 0.0004(3)
O1 0.0240(7) 0.0324(8) 0.0276(8) -0.0055(6) 0.0063(6) -0.0052(6)
O2 0.0176(7) 0.0291(8) 0.0311(8) -0.0014(6) -0.0019(6) 0.0021(6)
O3 0.0230(7) 0.0215(7) 0.0225(7) -0.0015(5) 0.0021(6) 0.0002(5)
O4 0.0249(7) 0.0227(7) 0.0201(7) 0.0042(5) 0.0013(6) 0.0001(5)
O5 0.0321(8) 0.0183(7) 0.0262(8) 0.0041(6) 0.0009(6) -0.0001(6)
O6 0.0227(7) 0.0271(7) 0.0212(7) -0.0035(5) 0.0035(6) -0.0035(6)
O7 0.0266(7) 0.0209(6) 0.0244(7) -0.0018(5) -0.0044(6) 0.0074(5)
O8 0.0201(6) 0.0193(6) 0.0227(7) -0.0027(5) -0.0045(5) -0.0011(5)
O9 0.0439(9) 0.0337(8) 0.0200(7) -0.0037(7) -0.0030(6) -0.0054(6)
O10 0.0245(7) 0.0270(7) 0.0267(7) -0.0002(6) 0.0083(6) 0.0000(6)
N1 0.0171(7) 0.0152(7) 0.0159(7) -0.0008(5) 0.0003(6) 0.0001(5)
N2 0.0180(7) 0.0139(6) 0.0168(7) 0.0009(5) 0.0010(6) 0.0000(5)
C1 0.0153(8) 0.0160(7) 0.0159(8) 0.0026(6) 0.0005(6) -0.0001(6)
C2 0.0144(8) 0.0188(8) 0.0160(8) -0.0011(6) 0.0010(6) 0.0018(6)
C3 0.0251(10) 0.0193(8) 0.0234(9) -0.0072(7) 0.0066(8) 0.0014(7)
C4 0.0284(10) 0.0273(10) 0.0148(8) -0.0008(8) -0.0036(7) -0.0001(7)
C5 0.0239(9) 0.0197(9) 0.0273(10) 0.0055(7) 0.0059(8) -0.0019(7)
C6 0.0298(10) 0.0129(8) 0.0188(9) -0.0009(7) 0.0022(7) 0.0007(6)
C7 0.0185(8) 0.0204(8) 0.0171(8) -0.0006(6) -0.0017(7) 0.0017(7)
C8 0.0254(9) 0.0174(8) 0.0229(9) 0.0041(7) -0.0029(7) 0.0025(7)
C9 0.0288(10) 0.0249(9) 0.0215(9) 0.0040(8) 0.0076(8) -0.0003(7)
C10 0.0270(10) 0.0163(8) 0.0291(10) -0.0049(7) 0.0003(8) -0.0035(7)

loop_
_atom_type_symbol
_atom_type_description
_atom_type_scat_dispersion_real
_atom_type_scat_dispersion_imag
_atom_type_scat_source
C C 0.0033 0.0016 'International Tables Vol C Tables 4.2.6.8 and 6.1.1.4'
H H 0.0000 0.0000 'International Tables Vol C Tables 4.2.6.8 and 6.1.1.4'
N N 0.0061 0.0033 'International Tables Vol C Tables 4.2.6.8 and 6.1.1.4'
O O 0.0106 0.0060 'International Tables Vol C Tables 4.2.6.8 and 6.1.1.4'
Na Na 0.0362 0.0249 'International Tables Vol C Tables 4.2.6.8 and 6.1.1.4'
I I -0.4742 1.8119 'International Tables Vol C Tables 4.2.6.8 and 6.1.1.4'

loop_
_geom_angle_atom_site_label_1
_geom_angle_atom_site_label_2
_geom_angle_atom_site_label_3
_geom_angle_site_symmetry_1
_geom_angle_site_symmetry_3
_geom_angle
O1 Na1 O2 . . 90.91(6)
O1 Na1 O3 . . 115.58(6)
O1 Na1 O4 . . 90.36(6)
O1 Na1 O5 . . 164.44(6)
O1 Na1 O6 . 1_655 86.19(6)
O2 Na1 O3 . . 79.70(5)
O2 Na1 O4 . . 167.56(6)
O2 Na1 O5 . . 96.09(6)
O2 Na1 O6 . 1_655 104.58(6)
O3 Na1 O5 . . 79.44(5)
O3 Na1 O6 . 1_655 157.96(6)
O4 Na1 O3 . . 88.60(5)
O4 Na1 O5 . . 85.80(5)
O4 Na1 O6 . 1_655 87.85(6)
O5 Na1 O6 . 1_655 78.61(5)
O4 Na2 O1 . 1_455 79.92(5)
O4 Na2 O5 . . 86.28(6)
O5 Na2 O1 . 1_455 88.89(6)
O6 Na2 O1 . 1_455 84.20(5)
O6 Na2 O4 . . 162.69(6)
O6 Na2 O5 . . 86.57(6)
O6 Na2 O7 . . 106.74(6)
O7 Na2 O1 . 1_455 160.57(6)
O7 Na2 O4 . . 86.76(5)
O7 Na2 O5 . . 76.09(5)
O9 Na2 O1 . 1_455 92.99(6)
O9 Na2 O4 . . 98.37(6)
O9 Na2 O5 . . 175.22(6)
O9 Na2 O6 . . 89.26(6)
O9 Na2 O7 . . 102.97(6)
Na1 O1 Na2 . 1_655 92.83(6)
Na1 O1 H1A . . 129(2)
Na1 O1 H1B . . 119(2)
Na2 O1 H1A 1_655 . 107(2)
Na2 O1 H1B 1_655 . 101(2)
H1A O1 H1B . . 103(3)
Na1 O2 H2A . . 111(2)
Na1 O2 H2B . . 118(2)
H2A O2 H2B . . 102(3)
Na1 O3 H3A . . 110.1(18)
Na1 O3 H3B . . 105.0(19)
H3A O3 H3B . . 108(3)
Na1 O4 Na2 . . 96.12(6)
Na1 O4 H4A . . 109.2(19)
Na1 O4 H4B . . 123.9(18)
Na2 O4 H4A . . 115.4(19)
Na2 O4 H4B . . 104.7(18)
H4A O4 H4B . . 107(3)
Na1 O5 H5A . . 101.7(19)
Na1 O5 H5B . . 106(2)
Na2 O5 Na1 . . 91.70(6)
Na2 O5 H5A . . 129.2(19)
Na2 O5 H5B . . 113(2)
H5A O5 H5B . . 110(3)
Na1 O6 H6A 1_455 . 106(2)
Na1 O6 H6B 1_455 . 100.2(19)
Na2 O6 Na1 . 1_455 96.71(6)
Na2 O6 H6A . . 120(2)
Na2 O6 H6B . . 121.7(19)
H6A O6 H6B . . 108(3)
C1 O7 Na2 . . 131.66(12)
C6 O9 Na2 . . 148.99(14)
C3 N1 C2 . . 112.49(14)
C4 N1 C2 . . 107.25(14)
C4 N1 C3 . . 108.32(14)
C4 N1 C5 . . 109.26(14)
C5 N1 C2 . . 110.53(14)
C5 N1 C3 . . 108.92(14)
C8 N2 C7 . . 111.16(14)
C8 N2 C9 . . 108.40(14)
C8 N2 C10 . . 109.53(14)
C9 N2 C7 . . 107.71(14)
C10 N2 C7 . . 111.46(14)
C10 N2 C9 . . 108.49(14)
O7 C1 O8 . . 126.22(17)
O7 C1 C2 . . 117.31(15)
O8 C1 C2 . . 116.47(15)
N1 C2 C1 . . 113.03(14)
N1 C2 H2C . . 109.0
N1 C2 H2D . . 109.0
C1 C2 H2C . . 109.0
C1 C2 H2D . . 109.0
H2C C2 H2D . . 107.8
N1 C3 H3C . . 109.5
N1 C3 H3D . . 109.5
N1 C3 H3E . . 109.5
H3C C3 H3D . . 109.5
H3C C3 H3E . . 109.5
H3D C3 H3E . . 109.5
N1 C4 H4C . . 109.5
N1 C4 H4D . . 109.5
N1 C4 H4E . . 109.5
H4C C4 H4D . . 109.5
H4C C4 H4E . . 109.5
H4D C4 H4E . . 109.5
N1 C5 H5C . . 109.5
N1 C5 H5D . . 109.5
N1 C5 H5E . . 109.5
H5C C5 H5D . . 109.5
H5C C5 H5E . . 109.5
H5D C5 H5E . . 109.5
O9 C6 O10 . . 126.50(18)
O9 C6 C7 . . 113.64(17)
O10 C6 C7 . . 119.86(16)
N2 C7 C6 . . 117.25(15)
N2 C7 H7A . . 108.0
N2 C7 H7B . . 108.0
C6 C7 H7A . . 108.0
C6 C7 H7B . . 108.0
H7A C7 H7B . . 107.2
N2 C8 H8A . . 109.5
N2 C8 H8B . . 109.5
N2 C8 H8C . . 109.5
H8A C8 H8B . . 109.5
H8A C8 H8C . . 109.5
H8B C8 H8C . . 109.5
N2 C9 H9A . . 109.5
N2 C9 H9B . . 109.5
N2 C9 H9C . . 109.5
H9A C9 H9B . . 109.5
H9A C9 H9C . . 109.5
H9B C9 H9C . . 109.5
N2 C10 H10A . . 109.5
N2 C10 H10B . . 109.5
N2 C10 H10C . . 109.5
H10A C10 H10B . . 109.5
H10A C10 H10C . . 109.5
H10B C10 H10C . . 109.5

loop_
_geom_bond_atom_site_label_1
_geom_bond_atom_site_label_2
_geom_bond_site_symmetry_2
_geom_bond_distance
_geom_bond_publ_flag
Na1 Na2 . 3.5607(10) ?
Na1 Na2 1_655 3.6149(10) ?
Na1 O1 . 2.3733(17) y
Na1 O2 . 2.3842(17) y
Na1 O3 . 2.4650(16) y
Na1 O4 . 2.3926(16) y
Na1 O5 . 2.4926(17) y
Na1 O6 1_655 2.4943(17) y
Na2 O1 1_455 2.6120(18) y
Na2 O4 . 2.3944(16) y
Na2 O5 . 2.4697(17) y
Na2 O6 . 2.3412(16) y
Na2 O7 . 2.3937(15) y
Na2 O9 . 2.3175(16) y
O1 H1A . 0.74(3) ?
O1 H1B . 0.78(3) ?
O2 H2A . 0.78(3) ?
O2 H2B . 0.76(3) ?
O3 H3A . 0.80(3) ?
O3 H3B . 0.76(3) ?
O4 H4A . 0.79(3) ?
O4 H4B . 0.81(3) ?
O5 H5A . 0.79(3) ?
O5 H5B . 0.75(3) ?
O6 H6A . 0.76(3) ?
O6 H6B . 0.79(3) ?
O7 C1 . 1.242(2) ?
O8 C1 . 1.256(2) ?
O9 C6 . 1.239(2) ?
O10 C6 . 1.253(2) ?
N1 C2 . 1.513(2) ?
N1 C3 . 1.502(2) ?
N1 C4 . 1.500(2) ?
N1 C5 . 1.500(2) ?
N2 C7 . 1.505(2) ?
N2 C8 . 1.499(2) ?
N2 C9 . 1.504(2) ?
N2 C10 . 1.502(2) ?
C1 C2 . 1.535(2) ?
C2 H2C . 0.9900 ?
C2 H2D . 0.9900 ?
C3 H3C . 0.9800 ?
C3 H3D . 0.9800 ?
C3 H3E . 0.9800 ?
C4 H4C . 0.9800 ?
C4 H4D . 0.9800 ?
C4 H4E . 0.9800 ?
C5 H5C . 0.9800 ?
C5 H5D . 0.9800 ?
C5 H5E . 0.9800 ?
C6 C7 . 1.535(3) ?
C7 H7A . 0.9900 ?
C7 H7B . 0.9900 ?
C8 H8A . 0.9800 ?
C8 H8B . 0.9800 ?
C8 H8C . 0.9800 ?
C9 H9A . 0.9800 ?
C9 H9B . 0.9800 ?
C9 H9C . 0.9800 ?
C10 H10A . 0.9800 ?
C10 H10B . 0.9800 ?
C10 H10C . 0.9800 ?

loop_
_geom_hbond_atom_site_label_D
_geom_hbond_atom_site_label_H
_geom_hbond_atom_site_label_A
_geom_hbond_site_symmetry_A
_geom_hbond_distance_DH
_geom_hbond_distance_HA
_geom_hbond_distance_DA
_geom_hbond_angle_DHA
O1 H1A I2 1_655 0.74(3) 3.03(3) 3.7008(17) 152(3)
O1 H1B O3 1_655 0.78(3) 2.01(3) 2.781(2) 172(3)
O2 H2A O9 1_665 0.78(3) 2.19(3) 2.915(2) 154(3)
O2 H2B O8 1_665 0.76(3) 2.00(3) 2.7641(19) 175(3)
O3 H3A O10 1_665 0.80(3) 1.99(3) 2.772(2) 169(3)
O3 H3B O8 1_565 0.76(3) 2.13(3) 2.860(2) 160(3)
O4 H4A I2 . 0.79(3) 2.85(3) 3.6300(14) 172(2)
O4 H4B O10 1_655 0.81(3) 2.04(3) 2.823(2) 165(2)
O5 H5A O8 1_565 0.79(3) 1.97(3) 2.7484(19) 167(3)
O6 H6A I1 1_455 0.76(3) 2.85(3) 3.5864(17) 165(3)
O6 H6B O7 1_455 0.79(3) 2.05(3) 2.829(2) 168(3)
C8 H8A O10 . 0.98 2.33 2.976(2) 122
C3 H3D O8 . 0.98 2.39 2.999(2) 120
C10 H10A O10 . 0.98 2.34 2.994(2) 123

loop_
_geom_torsion_atom_site_label_1
_geom_torsion_atom_site_label_2
_geom_torsion_atom_site_label_3
_geom_torsion_atom_site_label_4
_geom_torsion
Na2 O7 C1 O8 32.9(3)
Na2 O7 C1 C2 -147.00(13)
Na2 O9 C6 O10 -101.2(3)
Na2 O9 C6 C7 79.1(3)
O7 C1 C2 N1 111.67(18)
O8 C1 C2 N1 -68.3(2)
O9 C6 C7 N2 -169.32(15)
O10 C6 C7 N2 10.9(2)
C3 N1 C2 C1 69.35(18)
C4 N1 C2 C1 -171.66(14)
C5 N1 C2 C1 -52.64(19)
C8 N2 C7 C6 56.0(2)
C9 N2 C7 C6 174.62(15)
C10 N2 C7 C6 -66.49(19)

_cod_database_fobs_code 1549562
